data_1536922
loop_
_publ_author_name
'Zakharova, B.S.'
'Chudinova, N.N.'
'Ilyukhin, A.B.'

_publ_section_title
;
 Synthesis and crystal structure of vanadyl phosphite (V O (H P O3) (H2
 O)2)n .3n(H2 O)
;
_journal_name_full 'Zhurnal Neorganicheskoi Khimii'
_journal_page_first 1443
_journal_page_last 1445
_journal_volume 39
_journal_year 1994
_chemical_formula_sum 'H11 O9 P V'
_chemical_name_systematic '(V O (H2 O)2) (H P O3) (H2 O)3'
_space_group_IT_number 76
_symmetry_space_group_name_Hall 'P 4w'
_symmetry_space_group_name_H-M 'P 41'
_cell_angle_alpha 90
_cell_angle_beta 90
_cell_angle_gamma 90
_cell_formula_units_Z 4
_cell_length_a 11.431
_cell_length_b 11.431
_cell_length_c 6.354
_cell_volume 830.263
_citation_journal_id_ASTM ZNOKAQ
_cod_data_source_file Zakharova_ZNOKAQ_1994_1453.cif
_cod_data_source_block H11O9P1V1
_cod_original_cell_volume 830.2629
_cod_original_formula_sum 'H11 O9 P1 V1'
_cod_database_code 1536922

loop_
_symmetry_equiv_pos_as_xyz
x,y,z
-y,x,z+1/4
-x,-y,z+1/2
y,-x,z+3/4

loop_
_atom_site_label
_atom_site_type_symbol
_atom_site_fract_x
_atom_site_fract_y
_atom_site_fract_z
_atom_site_occupancy
_atom_site_U_iso_or_equiv
H2 H+1 0.145 0.218 -0.08 1 0.0
H1 H+1 0.105 0.215 0.1 1 0.0
O1 O-2 -0.0123 0.4647 0.0007 1 0.0
O6 O-2 0.3284 0.3807 0.0085 1 0.0
H3 H+1 0.35 0.322 0.08 1 0.0
H5 H+1 0.52 0.674 0.16 1 0.0
H8 H+1 0.107 0.969 0.19 1 0.0
H11 H+1 -0.019 0.666 -0.02 1 0.0
H6 H+1 0.573 0.572 0.05 1 0.0
O7 O-2 0.5385 0.6303 0.1685 1 0.0
H10 H+1 0.286 0.204 -0.36 1 0.0
H4 H+1 0.366 0.359 -0.09 1 0.0
P1 P+3 -0.08726 0.57491 0.0024 1 0.0
V1 V+4 0.15971 0.44519 0 1 0.0
O5 O-2 0.1121 0.2531 -0.0098 1 0.0
O3 O-2 -0.1657 0.5833 0.1938 1 0.0
O2 O-2 -0.1654 0.5848 -0.1921 1 0.0
H7 H+1 0.119 0.855 0.14 1 0.0
O9 O-2 0.2513 0.1514 -0.336 1 0.0
H9 H+1 0.281 0.102 -0.32 1 0.0
O4 O-2 0.1986 0.579 0.0037 1 0.0
O8 O-2 0.1033 0.904 0.0842 1 0.0
